data_4086732
loop_
_publ_author_name
'Valadez, Travis N.'
'Norton, Jack R.'
'Neary, Michelle C.'
'Quinlivan, Patrick J.'

_publ_section_title
;
 Reaction of Cp*2Zr(2,3-dimethylbutadiene) with Isonitriles and CO
;
_journal_issue 18
_journal_name_full Organometallics
_journal_page_first 3163
_journal_paper_doi 10.1021/acs.organomet.6b00522
_journal_volume 35
_journal_year 2016
_chemical_formula_moiety 'C30 H47 N Zr'
_chemical_formula_sum 'C30 H47 N Zr'
_chemical_formula_weight 512.90
_space_group_crystal_system monoclinic
_space_group_IT_number 14
_space_group_name_Hall '-P 2ybc'
_space_group_name_H-M_alt 'P 1 21/c 1'
_symmetry_space_group_name_Hall '-P 2ybc'
_symmetry_space_group_name_H-M 'P 1 21/c 1'
_atom_sites_solution_hydrogens geom
_audit_creation_method SHELXL-2014/7
_cell_angle_alpha 90
_cell_angle_beta 92.6050(10)
_cell_angle_gamma 90
_cell_formula_units_Z 4
_cell_length_a 11.0833(8)
_cell_length_b 15.6680(12)
_cell_length_c 15.4308(12)
_cell_measurement_reflns_used 9869
_cell_measurement_temperature 130(2)
_cell_measurement_theta_max 32.73
_cell_measurement_theta_min 2.57
_cell_volume 2676.8(4)
_computing_cell_refinement 'Bruker SAINT'
_computing_data_collection 'Bruker APEX2'
_computing_data_reduction 'Bruker SAINT'
_computing_molecular_graphics 'Bruker SHELXTL'
_computing_publication_material 'Bruker SHELXTL'
_computing_structure_refinement 'SHELXL-2014/7 (Sheldrick, 2014)'
_computing_structure_solution 'SHELXS-97 (Sheldrick 2008)'
_diffrn_ambient_temperature 130(2)
_diffrn_measured_fraction_theta_full 0.999
_diffrn_measured_fraction_theta_max 0.955
_diffrn_measurement_device_type 'Bruker APEX-II CCD'
_diffrn_measurement_method '\f and \w scans'
_diffrn_radiation_type MoK\a
_diffrn_radiation_wavelength 0.71073
_diffrn_reflns_av_R_equivalents 0.0449
_diffrn_reflns_av_unetI/netI 0.0359
_diffrn_reflns_Laue_measured_fraction_full 0.999
_diffrn_reflns_Laue_measured_fraction_max 0.955
_diffrn_reflns_limit_h_max 16
_diffrn_reflns_limit_h_min -16
_diffrn_reflns_limit_k_max 24
_diffrn_reflns_limit_k_min -23
_diffrn_reflns_limit_l_max 23
_diffrn_reflns_limit_l_min -22
_diffrn_reflns_number 47504
_diffrn_reflns_point_group_measured_fraction_full 0.999
_diffrn_reflns_point_group_measured_fraction_max 0.955
_diffrn_reflns_theta_full 25.000
_diffrn_reflns_theta_max 33.132
_diffrn_reflns_theta_min 1.839
_exptl_absorpt_coefficient_mu 0.428
_exptl_absorpt_correction_T_max .7465
_exptl_absorpt_correction_T_min .6260
_exptl_absorpt_correction_type empirical
_exptl_absorpt_process_details sadabs
_exptl_crystal_colour yellow
_exptl_crystal_density_diffrn 1.273
_exptl_crystal_description plate
_exptl_crystal_F_000 1096
_exptl_crystal_size_max 0.490
_exptl_crystal_size_mid 0.110
_exptl_crystal_size_min 0.040
_refine_diff_density_max 0.677
_refine_diff_density_min -0.377
_refine_diff_density_rms 0.080
_refine_ls_extinction_method none
_refine_ls_goodness_of_fit_ref 1.039
_refine_ls_hydrogen_treatment constr
_refine_ls_matrix_type full
_refine_ls_number_parameters 303
_refine_ls_number_reflns 9737
_refine_ls_number_restraints 0
_refine_ls_restrained_S_all 1.039
_refine_ls_R_factor_all 0.0470
_refine_ls_R_factor_gt 0.0329
_refine_ls_shift/su_max 0.001
_refine_ls_shift/su_mean 0.000
_refine_ls_structure_factor_coef Fsqd
_refine_ls_weighting_details 'w=1/[\s^2^(Fo^2^)+(0.0374P)^2^+1.3448P] where P=(Fo^2^+2Fc^2^)/3'
_refine_ls_weighting_scheme calc
_refine_ls_wR_factor_gt 0.0777
_refine_ls_wR_factor_ref 0.0845
_reflns_Friedel_coverage 0.000
_reflns_number_gt 7841
_reflns_number_total 9737
_reflns_threshold_expression 'I > 2\s(I)'
_cod_data_source_file om6b00522_si_002.cif
_cod_data_source_block zrcnipr1
_cod_database_code 4086732
_shelx_shelxl_version_number 2014/7
_shelx_space_group_comment
; 
The symmetry employed for this shelxl refinement is uniquely defined 
by the following loop, which should always be used as a source of 
symmetry information in preference to the above space-group names. 
They are only intended as comments. 
;
_shelx_estimated_absorpt_t_min 0.818
_shelx_estimated_absorpt_t_max 0.983

loop_
_space_group_symop_operation_xyz
'x, y, z'
'-x, y+1/2, -z+1/2'
'-x, -y, -z'
'x, -y-1/2, z-1/2'

loop_
_atom_site_label
_atom_site_type_symbol
_atom_site_fract_x
_atom_site_fract_y
_atom_site_fract_z
_atom_site_U_iso_or_equiv
_atom_site_adp_type
_atom_site_occupancy
_atom_site_site_symmetry_order
_atom_site_calc_flag
_atom_site_refinement_flags_posn
_atom_site_refinement_flags_adp
Zr Zr 0.74449(2) 0.45100(2) 0.23079(2) 0.01134(4) Uani 1 1 d . .
N1 N 0.81512(11) 0.58774(7) 0.22078(8) 0.0147(2) Uani 1 1 d . .
C1 C 0.75639(13) 0.57762(9) 0.28865(9) 0.0156(2) Uani 1 1 d . .
C2 C 0.73566(15) 0.63003(9) 0.36680(9) 0.0199(3) Uani 1 1 d . .
H2A H 0.6682 0.6700 0.3535 0.024 Uiso 1 1 calc R U
H2B H 0.8088 0.6644 0.3810 0.024 Uiso 1 1 calc R U
C3 C 0.70628(13) 0.57686(10) 0.44532(9) 0.0181(3) Uani 1 1 d . .
C4 C 0.67176(13) 0.49444(9) 0.44342(9) 0.0166(2) Uani 1 1 d . .
C5 C 0.64353(13) 0.44128(9) 0.36305(9) 0.0161(2) Uani 1 1 d . .
H5A H 0.5569 0.4508 0.3477 0.019 Uiso 1 1 calc R U
H5B H 0.6510 0.3810 0.3817 0.019 Uiso 1 1 calc R U
C6 C 0.71488(17) 0.63063(11) 0.52695(11) 0.0279(3) Uani 1 1 d . .
H6A H 0.6892 0.5967 0.5762 0.042 Uiso 1 1 calc R U
H6B H 0.6624 0.6807 0.5195 0.042 Uiso 1 1 calc R U
H6C H 0.7986 0.6493 0.5380 0.042 Uiso 1 1 calc R U
C7 C 0.64406(15) 0.44943(10) 0.52780(10) 0.0220(3) Uani 1 1 d . .
H7A H 0.6912 0.4757 0.5760 0.033 Uiso 1 1 calc R U
H7B H 0.6654 0.3889 0.5237 0.033 Uiso 1 1 calc R U
H7C H 0.5577 0.4548 0.5380 0.033 Uiso 1 1 calc R U
C11 C 0.88984(13) 0.66147(9) 0.19445(10) 0.0181(3) Uani 1 1 d . .
H11A H 0.9679 0.6592 0.2294 0.022 Uiso 1 1 calc R U
C12 C 0.91889(18) 0.65409(11) 0.09890(11) 0.0305(4) Uani 1 1 d . .
H12A H 0.9418 0.5952 0.0861 0.046 Uiso 1 1 calc R U
H12B H 0.9859 0.6924 0.0867 0.046 Uiso 1 1 calc R U
H12C H 0.8476 0.6699 0.0626 0.046 Uiso 1 1 calc R U
C13 C 0.83113(14) 0.74753(9) 0.21171(11) 0.0220(3) Uani 1 1 d . .
H13A H 0.8227 0.7547 0.2742 0.033 Uiso 1 1 calc R U
H13B H 0.7512 0.7498 0.1819 0.033 Uiso 1 1 calc R U
H13C H 0.8818 0.7934 0.1901 0.033 Uiso 1 1 calc R U
C20 C 0.90071(14) 0.33357(9) 0.19676(9) 0.0189(3) Uani 1 1 d . .
C21 C 0.85213(13) 0.31042(9) 0.27694(10) 0.0174(3) Uani 1 1 d . .
C22 C 0.89292(13) 0.37145(9) 0.33979(9) 0.0169(3) Uani 1 1 d . .
C23 C 0.96164(13) 0.43324(9) 0.29819(10) 0.0182(3) Uani 1 1 d . .
C24 C 0.96652(13) 0.41048(10) 0.20946(10) 0.0197(3) Uani 1 1 d . .
C25 C 0.90956(17) 0.27884(12) 0.11706(11) 0.0321(4) Uani 1 1 d . .
H25A H 0.9932 0.2597 0.1123 0.048 Uiso 1 1 calc R U
H25B H 0.8848 0.3121 0.0655 0.048 Uiso 1 1 calc R U
H25C H 0.8566 0.2291 0.1215 0.048 Uiso 1 1 calc R U
C26 C 0.78068(16) 0.23112(10) 0.29547(13) 0.0286(3) Uani 1 1 d . .
H26A H 0.8242 0.1973 0.3402 0.043 Uiso 1 1 calc R U
H26B H 0.7699 0.1972 0.2423 0.043 Uiso 1 1 calc R U
H26C H 0.7014 0.2473 0.3159 0.043 Uiso 1 1 calc R U
C27 C 0.88556(16) 0.36254(12) 0.43618(10) 0.0276(3) Uani 1 1 d . .
H27A H 0.9611 0.3382 0.4606 0.041 Uiso 1 1 calc R U
H27B H 0.8181 0.3248 0.4490 0.041 Uiso 1 1 calc R U
H27C H 0.8726 0.4188 0.4619 0.041 Uiso 1 1 calc R U
C28 C 1.02994(16) 0.50432(11) 0.34460(13) 0.0324(4) Uani 1 1 d . .
H28A H 1.0937 0.4800 0.3832 0.049 Uiso 1 1 calc R U
H28B H 0.9743 0.5375 0.3789 0.049 Uiso 1 1 calc R U
H28C H 1.0662 0.5416 0.3019 0.049 Uiso 1 1 calc R U
C29 C 1.05003(16) 0.44795(13) 0.14560(14) 0.0347(4) Uani 1 1 d . .
H29A H 1.1221 0.4120 0.1427 0.052 Uiso 1 1 calc R U
H29B H 1.0739 0.5055 0.1643 0.052 Uiso 1 1 calc R U
H29C H 1.0086 0.4508 0.0882 0.052 Uiso 1 1 calc R U
C30 C 0.52500(14) 0.49203(10) 0.17720(10) 0.0222(3) Uani 1 1 d . .
C31 C 0.59909(15) 0.51779(10) 0.11061(10) 0.0231(3) Uani 1 1 d . .
C32 C 0.65311(13) 0.44402(10) 0.07516(9) 0.0204(3) Uani 1 1 d . .
C33 C 0.60617(13) 0.37180(9) 0.11833(10) 0.0188(3) Uani 1 1 d . .
C34 C 0.52896(13) 0.40149(10) 0.18184(10) 0.0209(3) Uani 1 1 d . .
C35 C 0.44360(18) 0.54997(14) 0.22686(14) 0.0386(5) Uani 1 1 d . .
H35A H 0.3803 0.5732 0.1872 0.058 Uiso 1 1 calc R U
H35B H 0.4913 0.5969 0.2527 0.058 Uiso 1 1 calc R U
H35C H 0.4065 0.5173 0.2728 0.058 Uiso 1 1 calc R U
C36 C 0.60445(19) 0.60720(12) 0.07633(14) 0.0404(5) Uani 1 1 d . .
H36A H 0.5266 0.6221 0.0477 0.061 Uiso 1 1 calc R U
H36B H 0.6681 0.6112 0.0345 0.061 Uiso 1 1 calc R U
H36C H 0.6222 0.6468 0.1244 0.061 Uiso 1 1 calc R U
C37 C 0.72840(17) 0.44473(15) -0.00356(11) 0.0363(4) Uani 1 1 d . .
H37A H 0.6873 0.4783 -0.0496 0.054 Uiso 1 1 calc R U
H37B H 0.7396 0.3861 -0.0238 0.054 Uiso 1 1 calc R U
H37C H 0.8073 0.4702 0.0115 0.054 Uiso 1 1 calc R U
C38 C 0.61106(17) 0.28057(11) 0.08871(13) 0.0329(4) Uani 1 1 d . .
H38A H 0.5321 0.2638 0.0631 0.049 Uiso 1 1 calc R U
H38B H 0.6319 0.2437 0.1384 0.049 Uiso 1 1 calc R U
H38C H 0.6724 0.2747 0.0453 0.049 Uiso 1 1 calc R U
C39 C 0.44821(17) 0.34500(14) 0.23277(13) 0.0364(4) Uani 1 1 d . .
H39A H 0.3792 0.3265 0.1954 0.055 Uiso 1 1 calc R U
H39B H 0.4191 0.3768 0.2824 0.055 Uiso 1 1 calc R U
H39C H 0.4938 0.2949 0.2537 0.055 Uiso 1 1 calc R U

loop_
_atom_site_aniso_label
_atom_site_aniso_U_11
_atom_site_aniso_U_22
_atom_site_aniso_U_33
_atom_site_aniso_U_23
_atom_site_aniso_U_13
_atom_site_aniso_U_12
Zr 0.01287(6) 0.01048(6) 0.01073(6) -0.00054(4) 0.00133(4) -0.00061(4)
N1 0.0163(5) 0.0119(5) 0.0158(5) 0.0022(4) -0.0001(4) -0.0010(4)
C1 0.0177(6) 0.0130(5) 0.0161(6) 0.0004(5) 0.0002(5) 0.0001(5)
C2 0.0289(7) 0.0141(6) 0.0170(6) -0.0025(5) 0.0033(6) -0.0010(5)
C3 0.0207(7) 0.0201(6) 0.0137(6) -0.0029(5) 0.0026(5) 0.0021(5)
C4 0.0154(6) 0.0210(6) 0.0135(6) 0.0012(5) 0.0039(5) 0.0033(5)
C5 0.0183(6) 0.0156(6) 0.0149(6) 0.0000(5) 0.0052(5) -0.0015(5)
C6 0.0391(9) 0.0263(8) 0.0184(7) -0.0076(6) 0.0028(7) 0.0006(7)
C7 0.0238(7) 0.0269(7) 0.0157(6) 0.0034(5) 0.0058(5) 0.0018(6)
C11 0.0185(6) 0.0142(6) 0.0219(7) 0.0045(5) 0.0023(5) -0.0026(5)
C12 0.0411(10) 0.0234(8) 0.0282(8) 0.0043(6) 0.0160(7) -0.0023(7)
C13 0.0258(7) 0.0140(6) 0.0263(8) 0.0032(5) 0.0019(6) -0.0019(5)
C20 0.0210(7) 0.0206(6) 0.0153(6) -0.0034(5) 0.0017(5) 0.0065(5)
C21 0.0193(6) 0.0122(5) 0.0206(7) 0.0008(5) 0.0017(5) 0.0011(5)
C22 0.0192(6) 0.0172(6) 0.0144(6) 0.0003(5) 0.0011(5) 0.0052(5)
C23 0.0170(6) 0.0145(6) 0.0228(7) 0.0015(5) -0.0031(5) 0.0016(5)
C24 0.0158(6) 0.0223(7) 0.0215(7) 0.0063(5) 0.0054(5) 0.0038(5)
C25 0.0355(9) 0.0373(9) 0.0236(8) -0.0115(7) 0.0003(7) 0.0134(8)
C26 0.0280(8) 0.0168(7) 0.0409(10) 0.0060(6) 0.0018(7) -0.0018(6)
C27 0.0323(8) 0.0357(9) 0.0149(7) 0.0028(6) 0.0012(6) 0.0161(7)
C28 0.0287(8) 0.0218(7) 0.0449(11) -0.0004(7) -0.0180(8) -0.0011(6)
C29 0.0233(8) 0.0424(10) 0.0394(10) 0.0190(8) 0.0133(7) 0.0060(7)
C30 0.0184(7) 0.0259(7) 0.0220(7) -0.0061(6) -0.0051(5) 0.0044(6)
C31 0.0254(7) 0.0196(7) 0.0231(7) 0.0026(6) -0.0119(6) -0.0030(6)
C32 0.0173(6) 0.0301(8) 0.0135(6) 0.0000(5) -0.0015(5) -0.0037(5)
C33 0.0199(7) 0.0182(6) 0.0179(6) -0.0041(5) -0.0034(5) -0.0021(5)
C34 0.0156(6) 0.0283(7) 0.0187(7) -0.0028(6) 0.0002(5) -0.0054(5)
C35 0.0319(9) 0.0491(12) 0.0340(10) -0.0144(8) -0.0055(8) 0.0197(8)
C36 0.0446(11) 0.0274(9) 0.0467(12) 0.0135(8) -0.0241(9) -0.0081(8)
C37 0.0290(9) 0.0647(14) 0.0152(7) 0.0017(8) 0.0026(6) -0.0047(9)
C38 0.0362(10) 0.0229(8) 0.0385(10) -0.0119(7) -0.0124(8) 0.0001(7)
C39 0.0285(9) 0.0502(11) 0.0306(9) 0.0014(8) 0.0034(7) -0.0207(8)

loop_
_atom_type_symbol
_atom_type_description
_atom_type_scat_dispersion_real
_atom_type_scat_dispersion_imag
_atom_type_scat_source
C C 0.0033 0.0016 'International Tables Vol C Tables 4.2.6.8 and 6.1.1.4'
H H 0.0000 0.0000 'International Tables Vol C Tables 4.2.6.8 and 6.1.1.4'
N N 0.0061 0.0033 'International Tables Vol C Tables 4.2.6.8 and 6.1.1.4'
Zr Zr -2.9673 0.5597 'International Tables Vol C Tables 4.2.6.8 and 6.1.1.4'

loop_
_geom_angle_atom_site_label_1
_geom_angle_atom_site_label_2
_geom_angle_atom_site_label_3
_geom_angle
C1 Zr N1 32.87(5)
C1 Zr C5 74.24(5)
N1 Zr C5 107.09(4)
C1 Zr C32 115.89(5)
N1 Zr C32 95.65(5)
C5 Zr C32 128.30(5)
C1 Zr C24 103.68(5)
N1 Zr C24 83.71(5)
C5 Zr C24 125.70(5)
C32 Zr C24 102.04(5)
C1 Zr C33 137.48(5)
N1 Zr C33 126.82(4)
C5 Zr C33 104.96(5)
C32 Zr C33 32.11(5)
C24 Zr C33 109.71(5)
C1 Zr C21 130.08(5)
N1 Zr C21 131.31(4)
C5 Zr C21 86.47(5)
C32 Zr C21 112.24(5)
C24 Zr C21 52.76(5)
C33 Zr C21 91.61(5)
C1 Zr C34 115.48(5)
N1 Zr C34 125.04(5)
C5 Zr C34 76.55(5)
C32 Zr C34 52.77(5)
C24 Zr C34 139.65(5)
C33 Zr C34 31.62(5)
C21 Zr C34 103.45(5)
C1 Zr C23 84.00(5)
N1 Zr C23 79.25(4)
C5 Zr C23 96.51(5)
C32 Zr C23 133.66(5)
C24 Zr C23 31.84(5)
C33 Zr C23 136.91(5)
C21 Zr C23 52.47(4)
C34 Zr C23 155.69(5)
C1 Zr C20 134.44(5)
N1 Zr C20 114.61(5)
C5 Zr C20 118.21(5)
C32 Zr C20 91.08(5)
C24 Zr C20 31.81(5)
C33 Zr C20 84.52(5)
C21 Zr C20 31.75(5)
C34 Zr C20 110.08(5)
C23 Zr C20 52.39(5)
C1 Zr C30 86.78(5)
N1 Zr C30 93.71(5)
C5 Zr C30 79.61(5)
C32 Zr C30 52.58(5)
C24 Zr C30 154.24(5)
C33 Zr C30 52.38(5)
C21 Zr C30 134.97(5)
C34 Zr C30 31.68(5)
C23 Zr C30 170.68(5)
C20 Zr C30 136.88(5)
C1 Zr C22 98.39(5)
N1 Zr C22 106.41(4)
C5 Zr C22 73.99(5)
C32 Zr C22 142.35(5)
C24 Zr C22 52.28(5)
C33 Zr C22 122.72(5)
C21 Zr C22 31.69(4)
C34 Zr C22 126.12(5)
C23 Zr C22 31.30(5)
C20 Zr C22 52.16(4)
C30 Zr C22 150.46(5)
C1 Zr C31 87.14(5)
N1 Zr C31 77.26(4)
C5 Zr C31 109.58(5)
C32 Zr C31 31.83(5)
C24 Zr C31 124.64(5)
C33 Zr C31 52.29(5)
C21 Zr C31 142.71(5)
C34 Zr C31 51.96(5)
C23 Zr C31 148.97(5)
C20 Zr C31 122.30(5)
C30 Zr C31 31.11(5)
C22 Zr C31 174.15(5)
C1 N1 C11 129.44(12)
C1 N1 Zr 68.73(8)
C11 N1 Zr 160.24(10)
N1 C1 C2 134.88(13)
N1 C1 Zr 78.41(8)
C2 C1 Zr 145.89(10)
C1 C2 C3 113.04(12)
C1 C2 H2A 109.0
C3 C2 H2A 109.0
C1 C2 H2B 109.0
C3 C2 H2B 109.0
H2A C2 H2B 107.8
C4 C3 C6 123.95(14)
C4 C3 C2 125.44(13)
C6 C3 C2 110.54(13)
C3 C4 C5 126.38(13)
C3 C4 C7 119.54(13)
C5 C4 C7 113.76(12)
C4 C5 Zr 125.45(9)
C4 C5 H5A 106.0
Zr C5 H5A 106.0
C4 C5 H5B 106.0
Zr C5 H5B 106.0
H5A C5 H5B 106.3
C3 C6 H6A 109.5
C3 C6 H6B 109.5
H6A C6 H6B 109.5
C3 C6 H6C 109.5
H6A C6 H6C 109.5
H6B C6 H6C 109.5
C4 C7 H7A 109.5
C4 C7 H7B 109.5
H7A C7 H7B 109.5
C4 C7 H7C 109.5
H7A C7 H7C 109.5
H7B C7 H7C 109.5
N1 C11 C13 113.03(12)
N1 C11 C12 110.42(12)
C13 C11 C12 110.22(12)
N1 C11 H11A 107.7
C13 C11 H11A 107.7
C12 C11 H11A 107.7
C11 C12 H12A 109.5
C11 C12 H12B 109.5
H12A C12 H12B 109.5
C11 C12 H12C 109.5
H12A C12 H12C 109.5
H12B C12 H12C 109.5
C11 C13 H13A 109.5
C11 C13 H13B 109.5
H13A C13 H13B 109.5
C11 C13 H13C 109.5
H13A C13 H13C 109.5
H13B C13 H13C 109.5
C24 C20 C21 108.06(12)
C24 C20 C25 123.00(15)
C21 C20 C25 127.45(15)
C24 C20 Zr 73.34(8)
C21 C20 Zr 73.85(8)
C25 C20 Zr 129.60(11)
C20 C21 C22 107.55(12)
C20 C21 C26 126.83(14)
C22 C21 C26 125.36(14)
C20 C21 Zr 74.40(8)
C22 C21 Zr 75.14(8)
C26 C21 Zr 120.91(10)
C23 C22 C21 108.31(13)
C23 C22 C27 124.91(14)
C21 C22 C27 125.74(14)
C23 C22 Zr 73.50(8)
C21 C22 Zr 73.17(8)
C27 C22 Zr 128.41(10)
C22 C23 C24 108.25(13)
C22 C23 C28 124.22(15)
C24 C23 C28 127.12(15)
C22 C23 Zr 75.20(8)
C24 C23 Zr 73.46(8)
C28 C23 Zr 123.20(10)
C20 C24 C23 107.77(13)
C20 C24 C29 124.76(15)
C23 C24 C29 125.94(16)
C20 C24 Zr 74.85(8)
C23 C24 Zr 74.71(8)
C29 C24 Zr 127.45(11)
C20 C25 H25A 109.5
C20 C25 H25B 109.5
H25A C25 H25B 109.5
C20 C25 H25C 109.5
H25A C25 H25C 109.5
H25B C25 H25C 109.5
C21 C26 H26A 109.5
C21 C26 H26B 109.5
H26A C26 H26B 109.5
C21 C26 H26C 109.5
H26A C26 H26C 109.5
H26B C26 H26C 109.5
C22 C27 H27A 109.5
C22 C27 H27B 109.5
H27A C27 H27B 109.5
C22 C27 H27C 109.5
H27A C27 H27C 109.5
H27B C27 H27C 109.5
C23 C28 H28A 109.5
C23 C28 H28B 109.5
H28A C28 H28B 109.5
C23 C28 H28C 109.5
H28A C28 H28C 109.5
H28B C28 H28C 109.5
C24 C29 H29A 109.5
C24 C29 H29B 109.5
H29A C29 H29B 109.5
C24 C29 H29C 109.5
H29A C29 H29C 109.5
H29B C29 H29C 109.5
C31 C30 C34 107.83(14)
C31 C30 C35 125.50(16)
C34 C30 C35 126.26(17)
C31 C30 Zr 74.65(9)
C34 C30 Zr 73.28(8)
C35 C30 Zr 123.73(11)
C30 C31 C32 108.57(14)
C30 C31 C36 124.11(17)
C32 C31 C36 126.82(17)
C30 C31 Zr 74.24(9)
C32 C31 Zr 72.03(8)
C36 C31 Zr 126.16(11)
C31 C32 C33 107.26(14)
C31 C32 C37 124.26(16)
C33 C32 C37 127.70(16)
C31 C32 Zr 76.15(8)
C33 C32 Zr 74.51(8)
C37 C32 Zr 123.06(11)
C34 C33 C32 108.03(13)
C34 C33 C38 123.85(15)
C32 C33 C38 126.51(15)
C34 C33 Zr 74.60(8)
C32 C33 Zr 73.38(8)
C38 C33 Zr 129.31(11)
C33 C34 C30 108.23(14)
C33 C34 C39 124.29(15)
C30 C34 C39 126.55(16)
C33 C34 Zr 73.78(8)
C30 C34 Zr 75.04(8)
C39 C34 Zr 125.87(11)
C30 C35 H35A 109.5
C30 C35 H35B 109.5
H35A C35 H35B 109.5
C30 C35 H35C 109.5
H35A C35 H35C 109.5
H35B C35 H35C 109.5
C31 C36 H36A 109.5
C31 C36 H36B 109.5
H36A C36 H36B 109.5
C31 C36 H36C 109.5
H36A C36 H36C 109.5
H36B C36 H36C 109.5
C32 C37 H37A 109.5
C32 C37 H37B 109.5
H37A C37 H37B 109.5
C32 C37 H37C 109.5
H37A C37 H37C 109.5
H37B C37 H37C 109.5
C33 C38 H38A 109.5
C33 C38 H38B 109.5
H38A C38 H38B 109.5
C33 C38 H38C 109.5
H38A C38 H38C 109.5
H38B C38 H38C 109.5
C34 C39 H39A 109.5
C34 C39 H39B 109.5
H39A C39 H39B 109.5
C34 C39 H39C 109.5
H39A C39 H39C 109.5
H39B C39 H39C 109.5

loop_
_geom_bond_atom_site_label_1
_geom_bond_atom_site_label_2
_geom_bond_distance
Zr C1 2.1771(14)
Zr N1 2.2886(11)
Zr C5 2.3765(14)
Zr C32 2.5659(14)
Zr C24 2.5770(14)
Zr C33 2.5806(14)
Zr C21 2.5894(14)
Zr C34 2.5912(14)
Zr C23 2.5931(14)
Zr C20 2.5965(14)
Zr C30 2.6139(15)
Zr C22 2.6148(14)
Zr C31 2.6191(15)
N1 C1 1.2679(18)
N1 C11 1.4886(17)
C1 C2 1.485(2)
C2 C3 1.518(2)
C2 H2A 0.9900
C2 H2B 0.9900
C3 C4 1.347(2)
C3 C6 1.515(2)
C4 C5 1.515(2)
C4 C7 1.524(2)
C5 H5A 0.9900
C5 H5B 0.9900
C6 H6A 0.9800
C6 H6B 0.9800
C6 H6C 0.9800
C7 H7A 0.9800
C7 H7B 0.9800
C7 H7C 0.9800
C11 C13 1.526(2)
C11 C12 1.528(2)
C11 H11A 1.0000
C12 H12A 0.9800
C12 H12B 0.9800
C12 H12C 0.9800
C13 H13A 0.9800
C13 H13B 0.9800
C13 H13C 0.9800
C20 C24 1.418(2)
C20 C21 1.419(2)
C20 C25 1.506(2)
C21 C22 1.421(2)
C21 C26 1.508(2)
C22 C23 1.405(2)
C22 C27 1.500(2)
C23 C24 1.418(2)
C23 C28 1.509(2)
C24 C29 1.502(2)
C25 H25A 0.9800
C25 H25B 0.9800
C25 H25C 0.9800
C26 H26A 0.9800
C26 H26B 0.9800
C26 H26C 0.9800
C27 H27A 0.9800
C27 H27B 0.9800
C27 H27C 0.9800
C28 H28A 0.9800
C28 H28B 0.9800
C28 H28C 0.9800
C29 H29A 0.9800
C29 H29B 0.9800
C29 H29C 0.9800
C30 C31 1.403(2)
C30 C34 1.421(2)
C30 C35 1.513(2)
C31 C32 1.423(2)
C31 C36 1.500(2)
C32 C33 1.423(2)
C32 C37 1.505(2)
C33 C34 1.409(2)
C33 C38 1.502(2)
C34 C39 1.505(2)
C35 H35A 0.9800
C35 H35B 0.9800
C35 H35C 0.9800
C36 H36A 0.9800
C36 H36B 0.9800
C36 H36C 0.9800
C37 H37A 0.9800
C37 H37B 0.9800
C37 H37C 0.9800
C38 H38A 0.9800
C38 H38B 0.9800
C38 H38C 0.9800
C39 H39A 0.9800
C39 H39B 0.9800
C39 H39C 0.9800
